data_7055039
loop_
_publ_author_name
'Keypour, Hassan'
'Shayesteh, Maryam'
'Salehzadeh, Sadegh'
'Dhers, S\'ebastien'
'Maleki, Farahnaz'
'\"Unver, H\"useyin'
'Dilek, Nefise'

_publ_section_title
;
 Probing the effect of arm length and inter- and intramolecular
 interactions in the formation of Cu(ii) complexes of Schiff base ligands
 derived from some unsymmetrical tripodal amines
;
_journal_issue 9
_journal_name_full 'New J. Chem.'
_journal_page_first 7429
_journal_paper_doi 10.1039/C5NJ01318F
_journal_volume 39
_journal_year 2015
_chemical_formula_sum 'C38 H48 Cl2 Cu2 N6 O12'
_chemical_formula_weight 978.80
_chemical_name_systematic
; 
 ? 
;
_space_group_IT_number 61
_symmetry_cell_setting orthorhombic
_symmetry_space_group_name_Hall '-P 2ac 2ab'
_symmetry_space_group_name_H-M 'P b c a'
_atom_sites_solution_hydrogens geom
_atom_sites_solution_primary direct
_atom_sites_solution_secondary difmap
_audit_creation_method SHELXL-97
_audit_update_record
;
2015-07-13 deposited with the CCDC.
2015-07-20 downloaded from the CCDC.
;
_cell_angle_alpha 90.00
_cell_angle_beta 90.00
_cell_angle_gamma 90.00
_cell_formula_units_Z 4
_cell_length_a 12.2844(2)
_cell_length_b 14.1806(2)
_cell_length_c 23.1490(3)
_cell_measurement_reflns_used 23208
_cell_measurement_temperature 100(2)
_cell_measurement_theta_max 76.6490
_cell_measurement_theta_min 4.8650
_cell_volume 4032.56(10)
_computing_structure_refinement 'SHELXL-97 (Sheldrick, 1997)'
_computing_structure_solution 'SHELXS-97 (Sheldrick, 1990)'
_diffrn_ambient_temperature 100(2)
_diffrn_measured_fraction_theta_full 0.987
_diffrn_measured_fraction_theta_max 0.987
_diffrn_measurement_device_type 'SuperNova, Dual, Cu at zero, Atlas'
_diffrn_measurement_method '\w scans'
_diffrn_radiation_monochromator graphite
_diffrn_radiation_source 'fine-focus sealed tube'
_diffrn_radiation_type CuK\a
_diffrn_radiation_wavelength 1.54184
_diffrn_reflns_av_R_equivalents 0.0630
_diffrn_reflns_av_sigmaI/netI 0.0434
_diffrn_reflns_limit_h_max 15
_diffrn_reflns_limit_h_min -10
_diffrn_reflns_limit_k_max 15
_diffrn_reflns_limit_k_min -17
_diffrn_reflns_limit_l_max 29
_diffrn_reflns_limit_l_min -28
_diffrn_reflns_number 21542
_diffrn_reflns_theta_full 76.73
_diffrn_reflns_theta_max 76.73
_diffrn_reflns_theta_min 3.82
_exptl_absorpt_coefficient_mu 3.130
_exptl_absorpt_correction_T_max 0.7878
_exptl_absorpt_correction_T_min 0.5733
_exptl_absorpt_correction_type multi-scan
_exptl_absorpt_process_details 'SCALE3 ABSPACK (CrysAlisPro)'
_exptl_crystal_colour green
_exptl_crystal_density_diffrn 1.612
_exptl_crystal_density_method 'not measured'
_exptl_crystal_description plate
_exptl_crystal_F_000 2024
_exptl_crystal_size_max 0.20
_exptl_crystal_size_mid 0.20
_exptl_crystal_size_min 0.08
_refine_diff_density_max 1.334
_refine_diff_density_min -1.005
_refine_diff_density_rms 0.175
_refine_ls_extinction_method none
_refine_ls_goodness_of_fit_ref 1.355
_refine_ls_hydrogen_treatment constr
_refine_ls_matrix_type full
_refine_ls_number_parameters 261
_refine_ls_number_reflns 4193
_refine_ls_number_restraints 1
_refine_ls_restrained_S_all 1.380
_refine_ls_R_factor_all 0.1021
_refine_ls_R_factor_gt 0.0878
_refine_ls_shift/su_max 0.000
_refine_ls_shift/su_mean 0.000
_refine_ls_structure_factor_coef Fsqd
_refine_ls_weighting_details 'calc w=1/[\s^2^(Fo^2^)+(0.0050P)^2^+96.5313P] where P=(Fo^2^+2Fc^2^)/3'
_refine_ls_weighting_scheme calc
_refine_ls_wR_factor_gt 0.2612
_refine_ls_wR_factor_ref 0.2657
_reflns_number_gt 3555
_reflns_number_total 4193
_reflns_threshold_expression >2sigma(I)
_cod_data_source_file c5nj01318f2.cif
_cod_data_source_block ms150
_cod_depositor_comments
;
The following automatic conversions were performed:

'_symmetry_cell_setting' value 'Orthorhombic' changed to
'orthorhombic' according to
/usr/data/users/saulius/crontab/automatic-downloads/rss-feeds/RSC/lib/dictionaries/cif_core.dic
dictionary named 'cif_core.dic' version 2.4.2 from 2011-04-26.

Automatic conversion script
Id: cif_fix_values 3271 2015-04-21 07:52:19Z andrius 

 Adding full bibliography for 7055035--7055039.cif.
;
_cod_original_sg_symbol_H-M Pbca
_cod_database_code 7055039

loop_
_symmetry_equiv_pos_as_xyz
'x, y, z'
'-x+1/2, -y, z+1/2'
'x+1/2, -y+1/2, -z'
'-x, y+1/2, -z+1/2'
'-x, -y, -z'
'x-1/2, y, -z-1/2'
'-x-1/2, y-1/2, z'
'x, -y-1/2, z-1/2'

loop_
_atom_site_label
_atom_site_type_symbol
_atom_site_fract_x
_atom_site_fract_y
_atom_site_fract_z
_atom_site_U_iso_or_equiv
_atom_site_adp_type
_atom_site_occupancy
_atom_site_symmetry_multiplicity
_atom_site_calc_flag
_atom_site_refinement_flags
Cu1 Cu 0.04363(10) 0.45031(8) 0.55861(5) 0.0125(3) Uani 1 1 d .
C1 C 0.2597(7) 0.5045(6) 0.5083(3) 0.0158(16) Uiso 1 1 d .
H1 H 0.2378 0.4704 0.4750 0.019 Uiso 1 1 calc R
C2 C 0.3589(8) 0.5511(6) 0.5079(4) 0.025(2) Uani 1 1 d .
H2 H 0.4042 0.5496 0.4747 0.030 Uiso 1 1 calc R
C3 C 0.3904(8) 0.5996(6) 0.5570(5) 0.027(2) Uani 1 1 d .
H3 H 0.4573 0.6333 0.5574 0.032 Uiso 1 1 calc R
C4 C 0.3253(7) 0.5991(6) 0.6049(4) 0.024(2) Uani 1 1 d .
H4 H 0.3476 0.6302 0.6393 0.028 Uiso 1 1 calc R
C5 C 0.2251(7) 0.5521(6) 0.6024(4) 0.0174(18) Uani 1 1 d .
C6 C 0.1462(8) 0.5504(6) 0.6517(4) 0.0212(19) Uani 1 1 d .
H6A H 0.1865 0.5451 0.6886 0.025 Uiso 1 1 calc R
H6B H 0.1042 0.6100 0.6524 0.025 Uiso 1 1 calc R
C7 C 0.1232(8) 0.3781(6) 0.6632(4) 0.0199(19) Uani 1 1 d .
H7A H 0.1955 0.3740 0.6444 0.024 Uiso 1 1 calc R
H7B H 0.0785 0.3254 0.6482 0.024 Uiso 1 1 calc R
C8 C 0.1383(9) 0.3645(6) 0.7281(4) 0.024(2) Uani 1 1 d .
H8A H 0.0663 0.3641 0.7473 0.029 Uiso 1 1 calc R
H8B H 0.1809 0.4178 0.7440 0.029 Uiso 1 1 calc R
C9 C 0.1976(7) 0.2717(6) 0.7406(4) 0.023(2) Uani 1 1 d D
H9A H 0.2090 0.2652 0.7827 0.028 Uiso 1 1 calc R
H9B H 0.1522 0.2181 0.7275 0.028 Uiso 1 1 calc R
C10 C -0.0278(7) 0.4889(6) 0.6806(4) 0.0186(18) Uani 1 1 d .
H10A H -0.0604 0.5493 0.6677 0.022 Uiso 1 1 calc R
H10B H -0.0064 0.4962 0.7216 0.022 Uiso 1 1 calc R
C11 C -0.1124(8) 0.4116(6) 0.6759(4) 0.0219(19) Uani 1 1 d .
H11A H -0.1680 0.4212 0.7062 0.026 Uiso 1 1 calc R
H11B H -0.0768 0.3501 0.6832 0.026 Uiso 1 1 calc R
C12 C -0.1687(7) 0.4080(6) 0.6172(4) 0.0182(17) Uiso 1 1 d .
H12A H -0.2288 0.3616 0.6189 0.022 Uiso 1 1 calc R
H12B H -0.2009 0.4706 0.6089 0.022 Uiso 1 1 calc R
C13 C -0.1266(7) 0.3165(5) 0.5352(4) 0.0148(17) Uani 1 1 d .
H13 H -0.1935 0.2866 0.5445 0.018 Uiso 1 1 calc R
C14 C -0.0720(7) 0.2838(5) 0.4840(4) 0.0160(17) Uani 1 1 d .
C15 C 0.0169(7) 0.3316(5) 0.4590(4) 0.0147(16) Uani 1 1 d .
C16 C 0.0678(7) 0.2903(6) 0.4105(4) 0.0175(17) Uani 1 1 d .
H16 H 0.1298 0.3196 0.3937 0.021 Uiso 1 1 calc R
C17 C 0.0279(8) 0.2068(6) 0.3870(4) 0.0223(19) Uani 1 1 d .
H17 H 0.0637 0.1792 0.3548 0.027 Uiso 1 1 calc R
C18 C -0.0641(8) 0.1631(6) 0.4102(4) 0.025(2) Uani 1 1 d .
H18 H -0.0929 0.1077 0.3929 0.029 Uiso 1 1 calc R
C19 C -0.1123(8) 0.2010(6) 0.4582(4) 0.025(2) Uani 1 1 d .
H19 H -0.1742 0.1708 0.4745 0.030 Uiso 1 1 calc R
N1 N 0.1935(6) 0.5063(5) 0.5546(3) 0.0154(14) Uani 1 1 d .
N2 N 0.0706(6) 0.4693(5) 0.6455(3) 0.0170(15) Uani 1 1 d .
N3 N -0.0945(6) 0.3821(5) 0.5699(3) 0.0145(14) Uani 1 1 d .
O1 O 0.3018(6) 0.2688(4) 0.7113(3) 0.0278(16) Uani 1 1 d D
H1X H 0.3415 0.2416 0.7372 0.033 Uiso 1 1 d .
O2 O 0.0522(5) 0.4142(4) 0.4780(2) 0.0147(12) Uani 1 1 d .
Cl1 Cl -0.12340(17) 0.09996(13) 0.66498(9) 0.0190(5) Uani 1 1 d .
O10 O -0.0658(7) 0.0134(5) 0.6597(3) 0.0365(19) Uani 1 1 d .
O11 O -0.2191(6) 0.0860(5) 0.6994(3) 0.0310(16) Uani 1 1 d .
O12 O -0.0560(7) 0.1687(6) 0.6929(5) 0.060(3) Uani 1 1 d .
O13 O -0.1561(7) 0.1327(7) 0.6090(4) 0.051(2) Uani 1 1 d .

loop_
_atom_site_aniso_label
_atom_site_aniso_U_11
_atom_site_aniso_U_22
_atom_site_aniso_U_33
_atom_site_aniso_U_23
_atom_site_aniso_U_13
_atom_site_aniso_U_12
Cu1 0.0100(6) 0.0109(6) 0.0168(6) 0.0004(4) 0.0002(5) -0.0020(4)
C2 0.020(5) 0.021(4) 0.034(5) 0.009(4) 0.001(4) 0.003(4)
C3 0.014(5) 0.021(4) 0.045(6) 0.007(4) -0.003(4) -0.007(4)
C4 0.015(5) 0.018(4) 0.038(5) 0.001(4) -0.008(4) -0.003(3)
C5 0.015(5) 0.012(4) 0.025(4) 0.002(3) -0.006(3) 0.001(3)
C6 0.028(5) 0.012(4) 0.023(4) -0.003(3) -0.001(4) -0.004(4)
C7 0.028(5) 0.011(4) 0.021(4) -0.001(3) 0.000(4) 0.000(3)
C8 0.033(6) 0.019(4) 0.020(4) -0.002(3) 0.000(4) 0.009(4)
C9 0.023(5) 0.021(4) 0.026(5) 0.002(4) -0.006(4) 0.002(4)
C10 0.011(4) 0.021(4) 0.024(4) 0.000(3) 0.003(3) 0.005(3)
C11 0.021(5) 0.022(4) 0.022(4) 0.004(3) 0.005(4) 0.003(4)
C13 0.004(4) 0.011(4) 0.029(4) 0.005(3) -0.002(3) -0.003(3)
C14 0.016(4) 0.008(3) 0.024(4) 0.001(3) -0.002(4) 0.000(3)
C15 0.016(4) 0.008(3) 0.020(4) 0.001(3) -0.003(3) -0.001(3)
C16 0.016(4) 0.014(4) 0.022(4) -0.001(3) -0.001(3) 0.000(3)
C17 0.025(5) 0.015(4) 0.027(5) -0.005(3) -0.006(4) 0.004(4)
C18 0.017(5) 0.015(4) 0.042(5) -0.008(4) -0.006(4) -0.002(3)
C19 0.028(5) 0.011(4) 0.036(5) -0.002(4) -0.002(4) -0.007(4)
N1 0.012(4) 0.011(3) 0.023(4) 0.001(3) -0.004(3) -0.001(3)
N2 0.023(4) 0.012(3) 0.016(3) -0.001(3) 0.000(3) -0.001(3)
N3 0.007(3) 0.013(3) 0.023(4) 0.003(3) 0.002(3) -0.003(3)
O1 0.035(4) 0.016(3) 0.033(4) -0.007(3) -0.023(3) 0.018(3)
O2 0.019(3) 0.008(3) 0.017(3) -0.003(2) 0.001(2) -0.004(2)
Cl1 0.0153(10) 0.0114(9) 0.0301(11) 0.0004(8) -0.0003(8) 0.0018(7)
O10 0.046(5) 0.015(3) 0.048(4) 0.001(3) 0.013(4) 0.016(3)
O11 0.029(4) 0.029(4) 0.034(4) -0.004(3) 0.010(3) 0.002(3)
O12 0.040(5) 0.024(4) 0.115(8) -0.022(5) -0.014(5) -0.010(4)
O13 0.043(5) 0.070(6) 0.040(5) 0.027(4) 0.005(4) 0.014(5)

loop_
_atom_type_symbol
_atom_type_description
_atom_type_scat_dispersion_real
_atom_type_scat_dispersion_imag
_atom_type_scat_source
C C 0.0181 0.0091 'International Tables Vol C Tables 4.2.6.8 and 6.1.1.4'
H H 0.0000 0.0000 'International Tables Vol C Tables 4.2.6.8 and 6.1.1.4'
N N 0.0311 0.0180 'International Tables Vol C Tables 4.2.6.8 and 6.1.1.4'
O O 0.0492 0.0322 'International Tables Vol C Tables 4.2.6.8 and 6.1.1.4'
Cl Cl 0.3639 0.7018 'International Tables Vol C Tables 4.2.6.8 and 6.1.1.4'
Cu Cu -1.9646 0.5888 'International Tables Vol C Tables 4.2.6.8 and 6.1.1.4'

loop_
_geom_angle_atom_site_label_1
_geom_angle_atom_site_label_2
_geom_angle_atom_site_label_3
_geom_angle
_geom_angle_site_symmetry_3
O2 Cu1 N3 92.6(3) .
O2 Cu1 N1 90.6(3) .
N3 Cu1 N1 172.0(3) .
O2 Cu1 N2 165.4(3) .
N3 Cu1 N2 94.2(3) .
N1 Cu1 N2 81.1(3) .
O2 Cu1 O2 84.2(2) 5_566
N3 Cu1 O2 91.0(2) 5_566
N1 Cu1 O2 96.7(2) 5_566
N2 Cu1 O2 108.6(2) 5_566
N1 C1 C2 121.9(8) .
C3 C2 C1 118.5(9) .
C4 C3 C2 120.0(9) .
C3 C4 C5 118.9(9) .
N1 C5 C4 121.3(9) .
N1 C5 C6 115.7(8) .
C4 C5 C6 123.0(8) .
N2 C6 C5 110.1(7) .
N2 C7 C8 115.3(7) .
C7 C8 C9 110.6(7) .
O1 C9 C8 110.8(7) .
N2 C10 C11 112.6(7) .
C10 C11 C12 113.6(7) .
N3 C12 C11 112.9(7) .
N3 C13 C14 127.1(8) .
C19 C14 C15 120.0(8) .
C19 C14 C13 117.0(8) .
C15 C14 C13 123.0(7) .
O2 C15 C14 122.8(8) .
O2 C15 C16 119.1(8) .
C14 C15 C16 118.0(7) .
C17 C16 C15 120.5(8) .
C16 C17 C18 120.9(9) .
C19 C18 C17 119.2(8) .
C18 C19 C14 121.3(9) .
C5 N1 C1 119.4(7) .
C5 N1 Cu1 114.8(6) .
C1 N1 Cu1 125.8(6) .
C10 N2 C6 108.2(7) .
C10 N2 C7 111.3(7) .
C6 N2 C7 111.8(7) .
C10 N2 Cu1 115.4(6) .
C6 N2 Cu1 107.2(5) .
C7 N2 Cu1 102.9(5) .
C13 N3 C12 117.0(7) .
C13 N3 Cu1 122.3(6) .
C12 N3 Cu1 120.6(5) .
C15 O2 Cu1 122.4(5) .
C15 O2 Cu1 115.4(5) 5_566
Cu1 O2 Cu1 95.8(2) 5_566
O10 Cl1 O12 109.7(5) .
O10 Cl1 O13 110.0(5) .
O12 Cl1 O13 110.4(6) .
O10 Cl1 O11 109.7(4) .
O12 Cl1 O11 108.5(5) .
O13 Cl1 O11 108.5(5) .

loop_
_geom_bond_atom_site_label_1
_geom_bond_atom_site_label_2
_geom_bond_distance
_geom_bond_site_symmetry_2
Cu1 O2 1.937(6) .
Cu1 N3 1.970(7) .
Cu1 N1 2.007(7) .
Cu1 N2 2.058(7) .
Cu1 O2 2.407(6) 5_566
C1 N1 1.344(11) .
C1 C2 1.386(13) .
C2 C3 1.383(14) .
C3 C4 1.367(14) .
C4 C5 1.401(12) .
C5 N1 1.341(11) .
C5 C6 1.498(13) .
C6 N2 1.485(11) .
C7 N2 1.503(11) .
C7 C8 1.525(12) .
C8 C9 1.533(12) .
C9 O1 1.449(10) .
C10 N2 1.483(11) .
C10 C11 1.514(12) .
C11 C12 1.525(12) .
C12 N3 1.472(11) .
C13 N3 1.290(11) .
C13 C14 1.439(12) .
C14 C19 1.407(11) .
C14 C15 1.410(12) .
C15 O2 1.324(9) .
C15 C16 1.413(12) .
C16 C17 1.391(12) .
C17 C18 1.396(14) .
C18 C19 1.370(14) .
O2 Cu1 2.407(6) 5_566
Cl1 O10 1.422(7) .
Cl1 O12 1.433(8) .
Cl1 O13 1.433(8) .
Cl1 O11 1.433(7) .

loop_
_geom_hbond_atom_site_label_D
_geom_hbond_atom_site_label_H
_geom_hbond_atom_site_label_A
_geom_hbond_distance_DH
_geom_hbond_distance_HA
_geom_hbond_distance_DA
_geom_hbond_angle_DHA
_geom_hbond_site_symmetry_A
O1 H1X O12 0.86 2.30 3.160(12) 178.8 6_657

loop_
_geom_torsion_atom_site_label_1
_geom_torsion_atom_site_label_2
_geom_torsion_atom_site_label_3
_geom_torsion_atom_site_label_4
_geom_torsion
_geom_torsion_site_symmetry_1
_geom_torsion_site_symmetry_4
N1 C1 C2 C3 0.7(13) . .
C1 C2 C3 C4 1.5(14) . .
C2 C3 C4 C5 -2.5(14) . .
C3 C4 C5 N1 1.4(13) . .
C3 C4 C5 C6 -177.7(8) . .
N1 C5 C6 N2 21.9(10) . .
C4 C5 C6 N2 -158.9(8) . .
N2 C7 C8 C9 -177.2(8) . .
C7 C8 C9 O1 57.1(10) . .
N2 C10 C11 C12 -70.9(10) . .
C10 C11 C12 N3 65.8(10) . .
N3 C13 C14 C19 169.5(8) . .
N3 C13 C14 C15 -11.5(14) . .
C19 C14 C15 O2 173.7(8) . .
C13 C14 C15 O2 -5.3(13) . .
C19 C14 C15 C16 -4.4(12) . .
C13 C14 C15 C16 176.6(8) . .
O2 C15 C16 C17 -175.6(8) . .
C14 C15 C16 C17 2.6(12) . .
C15 C16 C17 C18 1.0(13) . .
C16 C17 C18 C19 -2.9(14) . .
C17 C18 C19 C14 1.0(14) . .
C15 C14 C19 C18 2.7(14) . .
C13 C14 C19 C18 -178.3(9) . .
C4 C5 N1 C1 0.7(12) . .
C6 C5 N1 C1 179.9(7) . .
C4 C5 N1 Cu1 -176.5(6) . .
C6 C5 N1 Cu1 2.7(9) . .
C2 C1 N1 C5 -1.8(12) . .
C2 C1 N1 Cu1 175.1(6) . .
O2 Cu1 N1 C5 174.0(6) . .
N3 Cu1 N1 C5 -73(2) . .
N2 Cu1 N1 C5 -18.1(6) . .
O2 Cu1 N1 C5 89.8(6) 5_566 .
O2 Cu1 N1 C1 -3.1(7) . .
N3 Cu1 N1 C1 110(2) . .
N2 Cu1 N1 C1 164.9(7) . .
O2 Cu1 N1 C1 -87.3(7) 5_566 .
C11 C10 N2 C6 178.2(7) . .
C11 C10 N2 C7 -58.6(9) . .
C11 C10 N2 Cu1 58.1(8) . .
C5 C6 N2 C10 -159.3(7) . .
C5 C6 N2 C7 77.8(9) . .
C5 C6 N2 Cu1 -34.3(8) . .
C8 C7 N2 C10 -47.2(10) . .
C8 C7 N2 C6 73.9(10) . .
C8 C7 N2 Cu1 -171.3(7) . .
O2 Cu1 N2 C10 -155.1(9) . .
N3 Cu1 N2 C10 -37.6(6) . .
N1 Cu1 N2 C10 149.0(6) . .
O2 Cu1 N2 C10 54.9(6) 5_566 .
O2 Cu1 N2 C6 84.4(12) . .
N3 Cu1 N2 C6 -158.2(6) . .
N1 Cu1 N2 C6 28.5(5) . .
O2 Cu1 N2 C6 -65.7(6) 5_566 .
O2 Cu1 N2 C7 -33.7(13) . .
N3 Cu1 N2 C7 83.8(6) . .
N1 Cu1 N2 C7 -89.6(6) . .
O2 Cu1 N2 C7 176.3(5) 5_566 .
C14 C13 N3 C12 175.5(8) . .
C14 C13 N3 Cu1 -1.3(12) . .
C11 C12 N3 C13 131.1(8) . .
C11 C12 N3 Cu1 -52.0(9) . .
O2 Cu1 N3 C13 19.3(7) . .
N1 Cu1 N3 C13 -93(2) . .
N2 Cu1 N3 C13 -147.8(7) . .
O2 Cu1 N3 C13 103.5(7) 5_566 .
O2 Cu1 N3 C12 -157.4(6) . .
N1 Cu1 N3 C12 90(2) . .
N2 Cu1 N3 C12 35.5(6) . .
O2 Cu1 N3 C12 -73.2(6) 5_566 .
C14 C15 O2 Cu1 32.0(11) . .
C16 C15 O2 Cu1 -149.9(6) . .
C14 C15 O2 Cu1 -83.7(8) . 5_566
C16 C15 O2 Cu1 94.3(8) . 5_566
N3 Cu1 O2 C15 -34.4(6) . .
N1 Cu1 O2 C15 138.2(6) . .
N2 Cu1 O2 C15 83.3(12) . .
O2 Cu1 O2 C15 -125.1(7) 5_566 .
N3 Cu1 O2 Cu1 90.7(3) . 5_566
N1 Cu1 O2 Cu1 -96.7(2) . 5_566
N2 Cu1 O2 Cu1 -151.6(10) . 5_566
O2 Cu1 O2 Cu1 0.0 5_566 5_566
